data_4319729
loop_
_publ_author_name
'Chen-Shing Chang'
'Ching-Huei Chen'
'Yu-I Li'
'Bing-Chuang Liau'
'Bao-Tsan Ko'
'Shanmugham Elango'
'Jyh-Horung Chen'
'Lian-Pin Hwang'

_publ_section_title
;
 Metal Complexes of N-p-Nitrobenzoylamido-meso-tetraphenylporphyrin:
 cis-Acetato-N-p-nitrobenzoylimido-meso-
 tetraphenylporphyrinatothallium(III) and N-p-Nitrobenzoylimido-meso-
 tetraphenylporphyrinatonickel(II)
;
_journal_name_full 'Inorganic Chemistry'
_journal_page_first 2905
_journal_page_last 2909
_journal_paper_doi 10.1021/ic000823p
_journal_volume 40
_journal_year 2001
_chemical_formula_sum 'C51 H32 N6 Ni O3'
_chemical_formula_weight 835.54
_chemical_name_systematic
; 
 ? 
;
_space_group_IT_number 15
_symmetry_cell_setting monoclinic
_symmetry_space_group_name_Hall '-C 2yc'
_symmetry_space_group_name_H-M 'C 1 2/c 1'
_atom_sites_solution_hydrogens geom
_atom_sites_solution_primary direct
_atom_sites_solution_secondary difmap
_audit_creation_method SHELXL-97
_cell_angle_alpha 90.00
_cell_angle_beta 96.8100(10)
_cell_angle_gamma 90.00
_cell_formula_units_Z 8
_cell_length_a 22.5402(11)
_cell_length_b 15.7500(8)
_cell_length_c 22.6703(11)
_cell_measurement_reflns_used 7995
_cell_measurement_temperature 295(2)
_cell_measurement_theta_max 25
_cell_measurement_theta_min 2.5
_cell_volume 7991.4(7)
_computing_cell_refinement 'Bruker SMART'
_computing_data_collection 'Bruker SMART'
_computing_data_reduction 'Bruker SHELXTL'
_computing_molecular_graphics 'Bruker SHELXTL'
_computing_publication_material 'Bruker SHELXTL'
_computing_structure_refinement 'SHELXL-97 (Sheldrick, 1997)'
_computing_structure_solution 'SHELXS-97 (Sheldrick, 1990)'
_diffrn_ambient_temperature 295(2)
_diffrn_measured_fraction_theta_full 0.899
_diffrn_measured_fraction_theta_max 0.899
_diffrn_measurement_device_type 'CCD area detector'
_diffrn_measurement_method 'phi and omega scans'
_diffrn_radiation_monochromator graphite
_diffrn_radiation_source 'fine-focus sealed tube'
_diffrn_radiation_type MoK\a
_diffrn_radiation_wavelength 0.71073
_diffrn_reflns_av_R_equivalents 0.0342
_diffrn_reflns_av_sigmaI/netI 0.0403
_diffrn_reflns_limit_h_max 28
_diffrn_reflns_limit_h_min -26
_diffrn_reflns_limit_k_max 19
_diffrn_reflns_limit_k_min -20
_diffrn_reflns_limit_l_max 26
_diffrn_reflns_limit_l_min -28
_diffrn_reflns_number 23412
_diffrn_reflns_theta_full 28.29
_diffrn_reflns_theta_max 28.29
_diffrn_reflns_theta_min 1.58
_exptl_absorpt_coefficient_mu 0.540
_exptl_absorpt_correction_T_max 0.938
_exptl_absorpt_correction_T_min 0.718
_exptl_absorpt_correction_type empirical
_exptl_crystal_colour Purple
_exptl_crystal_density_diffrn 1.389
_exptl_crystal_density_meas ?
_exptl_crystal_density_method 'not measured'
_exptl_crystal_description Bladed
_exptl_crystal_F_000 3456
_exptl_crystal_size_max 0.8
_exptl_crystal_size_mid 0.3
_exptl_crystal_size_min 0.2
_refine_diff_density_max 0.384
_refine_diff_density_min -0.359
_refine_diff_density_rms 0.047
_refine_ls_extinction_method none
_refine_ls_goodness_of_fit_ref 1.058
_refine_ls_hydrogen_treatment mixed
_refine_ls_matrix_type full
_refine_ls_number_parameters 550
_refine_ls_number_reflns 8921
_refine_ls_number_restraints 0
_refine_ls_restrained_S_all 1.058
_refine_ls_R_factor_all 0.0621
_refine_ls_R_factor_gt 0.0421
_refine_ls_shift/su_max 0.001
_refine_ls_shift/su_mean 0.000
_refine_ls_structure_factor_coef Fsqd
_refine_ls_weighting_details 'calc w=1/[\s^2^(Fo^2^)+(0.0633P)^2^+0.0000P] where P=(Fo^2^+2Fc^2^)/3'
_refine_ls_weighting_scheme calc
_refine_ls_wR_factor_gt 0.1125
_refine_ls_wR_factor_ref 0.1201
_reflns_number_gt 6352
_reflns_number_total 8921
_reflns_threshold_expression >2sigma(I)
_cod_data_source_file ic000823p_1.cif
_cod_data_source_block Ni(N-p-NCOC6H4NO2-tpp)
_cod_depositor_comments
;
The following automatic conversions were performed:

'_symmetry_cell_setting' value 'MONOCLINIC' changed to 'monoclinic'
according to the built-in table from CIF Core dictionary named
'cif_core.dic' version 2.4.1 from
2010-06-29.

'_exptl_absorpt_correction_type' value 'Empirical'
changed to 'empirical' according to the built-in table from CIF Core
dictionary named 'cif_core.dic' version 2.4.1 from 2010-06-29.

Automatic conversion script
Id: cif_fix_values 1646 2011-03-28 12:23:43Z adriana 

The following automatic conversions were performed:

'_exptl_crystal_density_meas' value 'not measured' was changed to '?'
- the value is perceived as not measured.

Automatic conversion script
Id: cif_fix_values 3008 2015-01-20 13:52:24Z robertas 
;
_cod_database_code 4319729

loop_
_symmetry_equiv_pos_as_xyz
'x, y, z'
'-x, y, -z+1/2'
'x+1/2, y+1/2, z'
'-x+1/2, y+1/2, -z+1/2'
'-x, -y, -z'
'x, -y, z-1/2'
'-x+1/2, -y+1/2, -z'
'x+1/2, -y+1/2, z-1/2'

loop_
_atom_site_label
_atom_site_type_symbol
_atom_site_fract_x
_atom_site_fract_y
_atom_site_fract_z
_atom_site_U_iso_or_equiv
_atom_site_adp_type
_atom_site_occupancy
_atom_site_symmetry_multiplicity
_atom_site_calc_flag
_atom_site_refinement_flags
_atom_site_disorder_assembly
_atom_site_disorder_group
Ni1 Ni 0.239779(11) 0.240508(17) 0.163597(11) 0.03659(10) Uani 1 1 d . . .
O1 O 0.42223(7) 0.24247(12) 0.17688(8) 0.0659(5) Uani 1 1 d . . .
O2 O 0.33128(9) 0.32841(14) 0.46461(7) 0.0814(6) Uani 1 1 d . . .
O3 O 0.42649(9) 0.34059(16) 0.46910(8) 0.0956(7) Uani 1 1 d . . .
N1 N 0.32110(7) 0.23409(10) 0.16124(7) 0.0352(4) Uani 1 1 d . . .
N2 N 0.32731(7) 0.20081(11) 0.10550(7) 0.0384(4) Uani 1 1 d . . .
N3 N 0.24384(7) 0.12353(11) 0.19010(7) 0.0392(4) Uani 1 1 d . . .
N4 N 0.16380(8) 0.25856(11) 0.18703(8) 0.0420(4) Uani 1 1 d . . .
N5 N 0.23979(7) 0.34596(11) 0.11941(7) 0.0384(4) Uani 1 1 d . . .
N6 N 0.37758(11) 0.32840(14) 0.44170(9) 0.0624(6) Uani 1 1 d . . .
C1 C 0.37318(9) 0.24981(13) 0.19471(9) 0.0385(5) Uani 1 1 d . . .
C2 C 0.36940(9) 0.27608(13) 0.25794(9) 0.0389(5) Uani 1 1 d . . .
C3 C 0.42186(11) 0.30309(19) 0.29091(11) 0.0627(7) Uani 1 1 d . . .
C4 C 0.42453(11) 0.32123(18) 0.35034(11) 0.0646(7) Uani 1 1 d . . .
C5 C 0.37452(10) 0.31228(14) 0.37732(9) 0.0477(5) Uani 1 1 d . . .
C6 C 0.32174(11) 0.2860(2) 0.34710(11) 0.0672(8) Uani 1 1 d . . .
C7 C 0.31951(10) 0.26784(19) 0.28735(10) 0.0642(8) Uani 1 1 d . . .
C8 C 0.33564(9) 0.11639(13) 0.09579(9) 0.0396(5) Uani 1 1 d . . .
C9 C 0.32160(9) 0.05212(13) 0.13393(9) 0.0411(5) Uani 1 1 d . . .
C10 C 0.34528(10) -0.03304(14) 0.11888(9) 0.0455(5) Uani 1 1 d . . .
C11 C 0.30765(11) -0.09378(16) 0.09139(11) 0.0602(6) Uani 1 1 d . . .
C12 C 0.33036(14) -0.16857(18) 0.07059(14) 0.0774(8) Uani 1 1 d . . .
C13 C 0.39053(16) -0.18382(18) 0.07847(14) 0.0796(9) Uani 1 1 d . . .
C14 C 0.42835(13) -0.1238(2) 0.10596(14) 0.0794(9) Uani 1 1 d . . .
C15 C 0.40614(11) -0.04894(17) 0.12673(12) 0.0638(7) Uani 1 1 d . . .
C16 C 0.28277(9) 0.05796(14) 0.17799(9) 0.0409(5) Uani 1 1 d . . .
C17 C 0.27172(10) -0.01455(15) 0.21417(10) 0.0487(5) Uani 1 1 d . . .
C18 C 0.22716(11) 0.00559(15) 0.24664(9) 0.0508(6) Uani 1 1 d . . .
C19 C 0.20829(9) 0.08994(14) 0.22972(8) 0.0417(5) Uani 1 1 d . . .
C20 C 0.15739(9) 0.12986(15) 0.24669(9) 0.0445(5) Uani 1 1 d . . .
C21 C 0.12338(10) 0.08530(15) 0.29085(9) 0.0477(5) Uani 1 1 d . . .
C22 C 0.09108(16) 0.0141(2) 0.27644(13) 0.1018(13) Uani 1 1 d . . .
C23 C 0.06011(17) -0.0261(2) 0.31789(15) 0.1074(13) Uani 1 1 d . . .
C24 C 0.06052(12) 0.00551(18) 0.37295(12) 0.0640(7) Uani 1 1 d . . .
C25 C 0.09395(12) 0.0754(2) 0.38861(11) 0.0683(7) Uani 1 1 d . . .
C26 C 0.12531(11) 0.11576(17) 0.34722(10) 0.0624(7) Uani 1 1 d . . .
C27 C 0.13595(9) 0.20727(16) 0.22460(9) 0.0471(5) Uani 1 1 d . . .
C28 C 0.08181(11) 0.24775(18) 0.23745(13) 0.0632(7) Uani 1 1 d . . .
C29 C 0.07729(10) 0.32161(18) 0.20887(12) 0.0618(7) Uani 1 1 d . . .
C30 C 0.12931(9) 0.33097(15) 0.17832(9) 0.0466(5) Uani 1 1 d . . .
C31 C 0.14554(9) 0.40296(14) 0.14870(9) 0.0423(5) Uani 1 1 d . . .
C32 C 0.10280(9) 0.47664(15) 0.14221(10) 0.0471(5) Uani 1 1 d . . .
C33 C 0.08998(11) 0.52377(17) 0.19097(11) 0.0639(7) Uani 1 1 d . . .
C34 C 0.04966(12) 0.59116(19) 0.18337(15) 0.0767(9) Uani 1 1 d . . .
C35 C 0.02260(12) 0.61180(19) 0.12830(18) 0.0820(9) Uani 1 1 d . . .
C36 C 0.03514(13) 0.5665(2) 0.07978(14) 0.0810(9) Uani 1 1 d . . .
C37 C 0.07456(11) 0.49857(18) 0.08724(11) 0.0656(7) Uani 1 1 d . . .
C38 C 0.19904(9) 0.41032(13) 0.12388(8) 0.0400(5) Uani 1 1 d . . .
C39 C 0.21854(10) 0.48679(14) 0.09724(10) 0.0472(5) Uani 1 1 d . . .
C40 C 0.26910(10) 0.46780(14) 0.07380(9) 0.0461(5) Uani 1 1 d . . .
C41 C 0.28159(8) 0.37906(13) 0.08396(8) 0.0393(5) Uani 1 1 d . . .
C42 C 0.32328(8) 0.33538(14) 0.05301(8) 0.0386(5) Uani 1 1 d . . .
C43 C 0.35290(9) 0.37932(13) 0.00591(9) 0.0397(5) Uani 1 1 d . . .
C44 C 0.32132(9) 0.42465(15) -0.04015(9) 0.0460(5) Uani 1 1 d . . .
C45 C 0.35026(11) 0.45998(16) -0.08485(10) 0.0530(6) Uani 1 1 d . . .
C46 C 0.41064(11) 0.44853(18) -0.08504(10) 0.0605(7) Uani 1 1 d . . .
C47 C 0.44265(10) 0.40279(18) -0.04023(11) 0.0611(7) Uani 1 1 d . . .
C48 C 0.41427(9) 0.36761(15) 0.00507(9) 0.0488(5) Uani 1 1 d . . .
C49 C 0.33605(9) 0.24852(13) 0.05723(9) 0.0382(5) Uani 1 1 d . . .
C50 C 0.35328(10) 0.19019(15) 0.01442(9) 0.0462(5) Uani 1 1 d . . .
C51 C 0.35316(10) 0.11095(15) 0.03753(9) 0.0475(5) Uani 1 1 d . . .
H48 H 0.4401 0.3380 0.0373 0.080 Uiso 1 1 d . . .
H39 H 0.1963 0.5449 0.0997 0.080 Uiso 1 1 d . . .
H46 H 0.4291 0.4680 -0.1206 0.080 Uiso 1 1 d . . .
H45 H 0.3289 0.4895 -0.1200 0.080 Uiso 1 1 d . . .
H29 H 0.0474 0.3663 0.2088 0.080 Uiso 1 1 d . . .
H40 H 0.2928 0.5076 0.0509 0.080 Uiso 1 1 d . . .
H4 H 0.4621 0.3413 0.3748 0.080 Uiso 1 1 d . . .
H51 H 0.3578 0.0559 0.0176 0.080 Uiso 1 1 d . . .
H24 H 0.0389 -0.0208 0.4050 0.080 Uiso 1 1 d . . .
H17 H 0.2979 -0.0655 0.2162 0.080 Uiso 1 1 d . . .
H50 H 0.3585 0.2054 -0.0273 0.080 Uiso 1 1 d . . .
H18 H 0.2114 -0.0350 0.2750 0.080 Uiso 1 1 d . . .
H44 H 0.2792 0.4339 -0.0388 0.080 Uiso 1 1 d . . .
H47 H 0.4880 0.3937 -0.0417 0.080 Uiso 1 1 d . . .
H28 H 0.0545 0.2248 0.2611 0.080 Uiso 1 1 d . . .
H6 H 0.2878 0.2631 0.3695 0.080 Uiso 1 1 d . . .
H26 H 0.1511 0.1669 0.3626 0.080 Uiso 1 1 d . . .
H7 H 0.2818 0.2516 0.2634 0.080 Uiso 1 1 d . . .
H37 H 0.0787 0.4660 0.0510 0.080 Uiso 1 1 d . . .
H3 H 0.4618 0.3004 0.2718 0.080 Uiso 1 1 d . . .
H34 H 0.0411 0.6276 0.2175 0.080 Uiso 1 1 d . . .
H35 H -0.0073 0.6598 0.1210 0.080 Uiso 1 1 d . . .
H33 H 0.1126 0.5121 0.2331 0.080 Uiso 1 1 d . . .
H25 H 0.0870 0.1042 0.4298 0.080 Uiso 1 1 d . . .
H36 H 0.0144 0.5781 0.0358 0.080 Uiso 1 1 d . . .
H22 H 0.0931 -0.0140 0.2386 0.080 Uiso 1 1 d . . .
H23 H 0.0476 -0.0847 0.3094 0.080 Uiso 1 1 d . . .
H15 H 0.4321 -0.0003 0.1488 0.080 Uiso 1 1 d . . .
H11 H 0.2629 -0.0866 0.0822 0.080 Uiso 1 1 d . . .
H13 H 0.4039 -0.2402 0.0594 0.080 Uiso 1 1 d . . .
H12 H 0.3002 -0.2158 0.0535 0.080 Uiso 1 1 d . . .
H14 H 0.4705 -0.1362 0.1167 0.080 Uiso 1 1 d . . .

loop_
_atom_site_aniso_label
_atom_site_aniso_U_11
_atom_site_aniso_U_22
_atom_site_aniso_U_33
_atom_site_aniso_U_23
_atom_site_aniso_U_13
_atom_site_aniso_U_12
Ni1 0.03103(15) 0.04597(18) 0.03328(15) -0.00201(11) 0.00600(10) -0.00174(11)
O1 0.0326(8) 0.1068(15) 0.0597(11) -0.0270(9) 0.0110(7) 0.0023(8)
O2 0.0841(14) 0.1166(18) 0.0444(10) -0.0103(10) 0.0114(10) 0.0011(12)
O3 0.0843(14) 0.145(2) 0.0512(11) -0.0232(12) -0.0172(10) -0.0214(14)
N1 0.0340(9) 0.0438(10) 0.0290(8) -0.0067(7) 0.0095(7) -0.0009(7)
N2 0.0414(9) 0.0432(10) 0.0320(9) -0.0053(8) 0.0098(7) -0.0015(8)
N3 0.0388(9) 0.0449(10) 0.0345(9) -0.0026(8) 0.0065(7) -0.0017(8)
N4 0.0341(9) 0.0521(11) 0.0406(10) 0.0018(8) 0.0083(7) -0.0006(8)
N5 0.0323(9) 0.0482(10) 0.0354(9) -0.0036(8) 0.0069(7) 0.0007(8)
N6 0.0761(15) 0.0678(15) 0.0410(11) -0.0081(10) -0.0031(11) -0.0016(12)
C1 0.0337(10) 0.0431(12) 0.0392(11) -0.0067(9) 0.0064(9) 0.0024(9)
C2 0.0356(11) 0.0423(12) 0.0382(11) -0.0058(9) 0.0025(9) 0.0018(9)
C3 0.0463(14) 0.089(2) 0.0534(14) -0.0161(14) 0.0074(11) -0.0199(13)
C4 0.0535(15) 0.087(2) 0.0512(14) -0.0185(13) -0.0027(11) -0.0234(14)
C5 0.0559(14) 0.0497(14) 0.0358(11) -0.0089(10) -0.0023(10) -0.0007(11)
C6 0.0489(14) 0.111(2) 0.0429(13) -0.0185(14) 0.0094(11) -0.0099(15)
C7 0.0359(12) 0.114(2) 0.0419(13) -0.0237(13) 0.0009(10) -0.0056(13)
C8 0.0387(11) 0.0426(12) 0.0381(11) -0.0072(9) 0.0077(9) 0.0019(9)
C9 0.0387(11) 0.0446(12) 0.0395(11) -0.0056(9) 0.0027(9) -0.0005(9)
C10 0.0467(12) 0.0457(13) 0.0451(12) -0.0003(10) 0.0092(10) 0.0029(10)
C11 0.0570(15) 0.0520(15) 0.0716(17) -0.0102(13) 0.0082(12) 0.0002(12)
C12 0.087(2) 0.0536(17) 0.093(2) -0.0183(15) 0.0192(17) -0.0047(15)
C13 0.099(2) 0.0532(17) 0.091(2) -0.0059(16) 0.0285(18) 0.0180(17)
C14 0.0609(17) 0.079(2) 0.099(2) 0.0024(18) 0.0144(16) 0.0265(16)
C15 0.0490(14) 0.0636(17) 0.0786(18) -0.0064(14) 0.0067(12) 0.0051(12)
C16 0.0395(11) 0.0456(12) 0.0372(11) -0.0008(9) 0.0027(9) -0.0027(9)
C17 0.0527(13) 0.0496(14) 0.0431(12) 0.0037(10) 0.0028(10) 0.0013(11)
C18 0.0582(14) 0.0545(15) 0.0401(12) 0.0053(10) 0.0073(10) -0.0048(11)
C19 0.0427(11) 0.0510(13) 0.0319(10) -0.0001(9) 0.0062(9) -0.0047(10)
C20 0.0413(12) 0.0543(14) 0.0395(11) -0.0013(10) 0.0109(9) -0.0089(10)
C21 0.0486(13) 0.0554(14) 0.0411(12) 0.0013(10) 0.0135(10) -0.0038(11)
C22 0.132(3) 0.121(3) 0.0591(17) -0.0284(18) 0.0403(18) -0.078(2)
C23 0.141(3) 0.101(3) 0.089(2) -0.017(2) 0.051(2) -0.068(2)
C24 0.0632(16) 0.0734(19) 0.0604(16) 0.0160(14) 0.0272(13) 0.0033(14)
C25 0.0699(17) 0.092(2) 0.0473(14) -0.0052(14) 0.0261(12) -0.0025(16)
C26 0.0661(16) 0.0753(18) 0.0492(14) -0.0122(13) 0.0212(12) -0.0139(14)
C27 0.0351(11) 0.0634(15) 0.0444(12) 0.0007(11) 0.0115(9) -0.0031(10)
C28 0.0397(13) 0.082(2) 0.0718(17) 0.0164(14) 0.0234(12) 0.0043(12)
C29 0.0393(13) 0.0763(19) 0.0728(17) 0.0100(14) 0.0196(12) 0.0120(12)
C30 0.0341(11) 0.0623(15) 0.0445(12) 0.0000(11) 0.0094(9) 0.0032(10)
C31 0.0359(11) 0.0534(14) 0.0383(11) -0.0073(10) 0.0069(9) 0.0039(10)
C32 0.0366(11) 0.0540(14) 0.0525(13) -0.0047(11) 0.0126(10) 0.0031(10)
C33 0.0519(14) 0.0730(18) 0.0676(16) -0.0221(14) 0.0099(12) 0.0066(13)
C34 0.0581(17) 0.0702(19) 0.106(2) -0.0341(18) 0.0259(16) 0.0071(14)
C35 0.0554(17) 0.0628(19) 0.131(3) 0.001(2) 0.0252(18) 0.0161(14)
C36 0.0689(18) 0.089(2) 0.087(2) 0.0133(18) 0.0148(15) 0.0308(17)
C37 0.0569(15) 0.0831(19) 0.0581(15) -0.0001(14) 0.0123(12) 0.0224(14)
C38 0.0380(11) 0.0456(13) 0.0365(11) -0.0062(9) 0.0046(9) 0.0014(9)
C39 0.0472(13) 0.0447(13) 0.0512(13) -0.0047(10) 0.0123(10) 0.0013(10)
C40 0.0466(12) 0.0458(13) 0.0475(12) -0.0022(10) 0.0122(10) -0.0024(10)
C41 0.0351(11) 0.0460(13) 0.0374(11) -0.0027(9) 0.0068(8) -0.0009(9)
C42 0.0344(10) 0.0472(13) 0.0343(10) -0.0017(9) 0.0054(8) -0.0019(9)
C43 0.0379(11) 0.0464(12) 0.0358(10) -0.0024(9) 0.0084(8) -0.0016(9)
C44 0.0387(11) 0.0550(14) 0.0440(12) 0.0026(10) 0.0034(9) -0.0011(10)
C45 0.0538(14) 0.0632(16) 0.0412(12) 0.0090(11) 0.0021(10) -0.0082(12)
C46 0.0543(14) 0.0801(19) 0.0498(14) 0.0151(13) 0.0174(11) -0.0056(13)
C47 0.0411(13) 0.086(2) 0.0592(15) 0.0143(14) 0.0183(11) 0.0019(12)
C48 0.0397(12) 0.0622(15) 0.0453(12) 0.0060(11) 0.0080(9) 0.0031(11)
C49 0.0354(10) 0.0484(13) 0.0315(10) -0.0011(9) 0.0067(8) 0.0011(9)
C50 0.0493(13) 0.0557(15) 0.0352(11) -0.0053(10) 0.0113(9) 0.0009(11)
C51 0.0506(13) 0.0519(14) 0.0419(12) -0.0111(10) 0.0140(10) 0.0005(11)

loop_
_atom_type_symbol
_atom_type_description
_atom_type_scat_dispersion_real
_atom_type_scat_dispersion_imag
_atom_type_scat_source
C C 0.0033 0.0016 'International Tables Vol C Tables 4.2.6.8 and 6.1.1.4'
H H 0.0000 0.0000 'International Tables Vol C Tables 4.2.6.8 and 6.1.1.4'
N N 0.0061 0.0033 'International Tables Vol C Tables 4.2.6.8 and 6.1.1.4'
O O 0.0106 0.0060 'International Tables Vol C Tables 4.2.6.8 and 6.1.1.4'
Ni Ni 0.3393 1.1124 'International Tables Vol C Tables 4.2.6.8 and 6.1.1.4'

loop_
_geom_angle_atom_site_label_1
_geom_angle_atom_site_label_2
_geom_angle_atom_site_label_3
_geom_angle
_geom_angle_site_symmetry_1
_geom_angle_site_symmetry_3
_geom_angle_publ_flag
N1 Ni1 N4 164.18(7) . . ?
N1 Ni1 N3 86.92(7) . . ?
N4 Ni1 N3 93.87(7) . . ?
N1 Ni1 N5 88.34(7) . . ?
N4 Ni1 N5 94.16(7) . . ?
N3 Ni1 N5 166.39(7) . . ?
C1 N1 N2 114.06(15) . . ?
C1 N1 Ni1 141.19(14) . . ?
N2 N1 Ni1 104.75(11) . . ?
C49 N2 C8 111.87(16) . . ?
C49 N2 N1 124.22(17) . . ?
C8 N2 N1 123.00(16) . . ?
C19 N3 C16 105.68(17) . . ?
C19 N3 Ni1 123.90(14) . . ?
C16 N3 Ni1 130.32(13) . . ?
C27 N4 C30 106.40(18) . . ?
C27 N4 Ni1 125.79(15) . . ?
C30 N4 Ni1 127.07(14) . . ?
C38 N5 C41 105.44(17) . . ?
C38 N5 Ni1 123.39(13) . . ?
C41 N5 Ni1 130.73(13) . . ?
O3 N6 O2 123.6(2) . . ?
O3 N6 C5 117.8(2) . . ?
O2 N6 C5 118.6(2) . . ?
O1 C1 N1 123.91(19) . . ?
O1 C1 C2 119.67(18) . . ?
N1 C1 C2 116.41(17) . . ?
C7 C2 C3 117.4(2) . . ?
C7 C2 C1 125.18(19) . . ?
C3 C2 C1 117.15(19) . . ?
C4 C3 C2 121.9(2) . . ?
C5 C4 C3 118.7(2) . . ?
C4 C5 C6 121.9(2) . . ?
C4 C5 N6 119.1(2) . . ?
C6 C5 N6 119.0(2) . . ?
C5 C6 C7 118.9(2) . . ?
C2 C7 C6 121.2(2) . . ?
N2 C8 C9 124.24(18) . . ?
N2 C8 C51 105.47(18) . . ?
C9 C8 C51 129.8(2) . . ?
C8 C9 C16 126.9(2) . . ?
C8 C9 C10 113.34(18) . . ?
C16 C9 C10 119.27(19) . . ?
C11 C10 C15 118.7(2) . . ?
C11 C10 C9 120.5(2) . . ?
C15 C10 C9 120.5(2) . . ?
C10 C11 C12 120.7(2) . . ?
C13 C12 C11 120.3(3) . . ?
C12 C13 C14 119.4(3) . . ?
C13 C14 C15 120.7(3) . . ?
C10 C15 C14 120.2(3) . . ?
N3 C16 C9 130.02(19) . . ?
N3 C16 C17 108.47(17) . . ?
C9 C16 C17 121.0(2) . . ?
C18 C17 C16 108.2(2) . . ?
C17 C18 C19 106.73(19) . . ?
N3 C19 C20 124.4(2) . . ?
N3 C19 C18 110.68(18) . . ?
C20 C19 C18 124.7(2) . . ?
C27 C20 C19 123.94(19) . . ?
C27 C20 C21 117.92(19) . . ?
C19 C20 C21 118.1(2) . . ?
C22 C21 C26 118.3(2) . . ?
C22 C21 C20 121.8(2) . . ?
C26 C21 C20 119.9(2) . . ?
C21 C22 C23 120.9(3) . . ?
C24 C23 C22 120.8(3) . . ?
C23 C24 C25 119.1(2) . . ?
C24 C25 C26 120.3(2) . . ?
C21 C26 C25 120.6(2) . . ?
N4 C27 C20 125.1(2) . . ?
N4 C27 C28 109.0(2) . . ?
C20 C27 C28 125.9(2) . . ?
C29 C28 C27 107.9(2) . . ?
C28 C29 C30 107.7(2) . . ?
N4 C30 C31 124.55(18) . . ?
N4 C30 C29 108.9(2) . . ?
C31 C30 C29 126.4(2) . . ?
C30 C31 C38 123.6(2) . . ?
C30 C31 C32 118.35(18) . . ?
C38 C31 C32 118.08(19) . . ?
C37 C32 C33 118.0(2) . . ?
C37 C32 C31 120.3(2) . . ?
C33 C32 C31 121.7(2) . . ?
C32 C33 C34 120.1(2) . . ?
C35 C34 C33 120.6(3) . . ?
C34 C35 C36 120.0(3) . . ?
C35 C36 C37 119.6(3) . . ?
C32 C37 C36 121.7(2) . . ?
N5 C38 C31 125.70(19) . . ?
N5 C38 C39 110.17(17) . . ?
C31 C38 C39 124.10(19) . . ?
C40 C39 C38 107.13(19) . . ?
C39 C40 C41 108.13(19) . . ?
N5 C41 C42 129.12(19) . . ?
N5 C41 C40 108.62(17) . . ?
C42 C41 C40 121.42(19) . . ?
C49 C42 C41 125.76(19) . . ?
C49 C42 C43 113.33(17) . . ?
C41 C42 C43 120.53(19) . . ?
C44 C43 C48 118.50(19) . . ?
C44 C43 C42 122.85(18) . . ?
C48 C43 C42 118.37(18) . . ?
C45 C44 C43 120.8(2) . . ?
C46 C45 C44 120.2(2) . . ?
C45 C46 C47 119.9(2) . . ?
C46 C47 C48 120.5(2) . . ?
C47 C48 C43 120.1(2) . . ?
N2 C49 C42 123.15(18) . . ?
N2 C49 C50 105.60(18) . . ?
C42 C49 C50 130.93(19) . . ?
C51 C50 C49 108.55(18) . . ?
C50 C51 C8 108.45(19) . . ?

loop_
_geom_bond_atom_site_label_1
_geom_bond_atom_site_label_2
_geom_bond_distance
_geom_bond_site_symmetry_2
_geom_bond_publ_flag
Ni1 N1 1.8430(16) . ?
Ni1 N4 1.8739(17) . ?
Ni1 N3 1.9367(18) . ?
Ni1 N5 1.9396(17) . ?
O1 C1 1.227(2) . ?
O2 N6 1.220(3) . ?
O3 N6 1.215(3) . ?
N1 C1 1.343(2) . ?
N1 N2 1.390(2) . ?
N2 C49 1.361(2) . ?
N2 C8 1.364(3) . ?
N3 C19 1.378(2) . ?
N3 C16 1.403(3) . ?
N4 C27 1.378(3) . ?
N4 C30 1.381(3) . ?
N5 C38 1.380(2) . ?
N5 C41 1.409(2) . ?
N6 C5 1.475(3) . ?
C1 C2 1.504(3) . ?
C2 C7 1.380(3) . ?
C2 C3 1.389(3) . ?
C3 C4 1.372(3) . ?
C4 C5 1.352(3) . ?
C5 C6 1.365(3) . ?
C6 C7 1.380(3) . ?
C8 C9 1.392(3) . ?
C8 C51 1.425(3) . ?
C9 C16 1.407(3) . ?
C9 C10 1.498(3) . ?
C10 C11 1.377(3) . ?
C10 C15 1.385(3) . ?
C11 C12 1.389(4) . ?
C12 C13 1.368(4) . ?
C13 C14 1.372(4) . ?
C14 C15 1.385(4) . ?
C16 C17 1.445(3) . ?
C17 C18 1.351(3) . ?
C18 C19 1.433(3) . ?
C19 C20 1.402(3) . ?
C20 C27 1.383(3) . ?
C20 C21 1.505(3) . ?
C21 C22 1.356(3) . ?
C21 C26 1.361(3) . ?
C22 C23 1.388(4) . ?
C23 C24 1.343(4) . ?
C24 C25 1.358(4) . ?
C25 C26 1.393(3) . ?
C27 C28 1.437(3) . ?
C28 C29 1.330(3) . ?
C29 C30 1.438(3) . ?
C30 C31 1.389(3) . ?
C31 C38 1.395(3) . ?
C31 C32 1.504(3) . ?
C32 C37 1.374(3) . ?
C32 C33 1.390(3) . ?
C33 C34 1.395(4) . ?
C34 C35 1.362(4) . ?
C35 C36 1.368(4) . ?
C36 C37 1.388(4) . ?
C38 C39 1.439(3) . ?
C39 C40 1.347(3) . ?
C40 C41 1.439(3) . ?
C41 C42 1.416(3) . ?
C42 C49 1.399(3) . ?
C42 C43 1.494(3) . ?
C43 C44 1.389(3) . ?
C43 C48 1.398(3) . ?
C44 C45 1.385(3) . ?
C45 C46 1.373(3) . ?
C46 C47 1.378(3) . ?
C47 C48 1.388(3) . ?
C49 C50 1.423(3) . ?
C50 C51 1.354(3) . ?
